data_2222218
loop_
_publ_author_name
'Shi, Wen-Juan'

_publ_section_title
;<i>catena</i>-Poly[hemi[bis(4'-phenyl-2,2':6',2''-terpyridine-\k^3^<i>N</i>)copper(II)]
 [cuprate(I)-di-\m~2~-thiocyanato-\k^2^<i>N</i>:<i>S</i>;\k^2^<i>S</i>:<i>N</i>]]
;
_journal_coeditor_code AT2820
_journal_issue 7
_journal_name_full 'Acta Crystallographica Section E'
_journal_page_first m801
_journal_paper_doi 10.1107/S1600536809023009
_journal_volume 65
_journal_year 2009
_chemical_formula_iupac '[Cu (C21 H15 N3)2] [Cu2 (N C S)4]'
_chemical_formula_moiety 'C42 H30 Cu N6 2+, 2(C2 Cu N2 S2 -)'
_chemical_formula_sum 'C46 H30 Cu3 N10 S4'
_chemical_formula_weight 1041.66
_chemical_name_systematic
;
<i>catena</i>-Poly[hemi[bis(4'-phenyl-2,2':6',2''-terpyridine-
\k^3^<i>N</i>)copper(II)] [cuprate(I)-di-\m~2~-thiocyanato-
\k^2^<i>N</i>:<i>S/i>;\k^2^<i>S</i>:<i>N</i>]]
;
_space_group_IT_number 2
_symmetry_cell_setting triclinic
_symmetry_space_group_name_Hall '-P 1'
_symmetry_space_group_name_H-M 'P -1'
_atom_sites_solution_hydrogens geom
_atom_sites_solution_primary direct
_atom_sites_solution_secondary difmap
_audit_creation_method SHELXL-97
_cell_angle_alpha 83.5710(10)
_cell_angle_beta 89.5660(10)
_cell_angle_gamma 81.6760(10)
_cell_formula_units_Z 2
_cell_length_a 10.1803(6)
_cell_length_b 10.1829(6)
_cell_length_c 21.3203(12)
_cell_measurement_reflns_used 3113
_cell_measurement_temperature 295(2)
_cell_measurement_theta_max 22.56
_cell_measurement_theta_min 2.64
_cell_volume 2173.0(2)
_computing_cell_refinement 'SAINT (Bruker, 2002)'
_computing_data_collection 'SMART (Bruker, 2002)'
_computing_data_reduction 'SAINT (Bruker, 2002)'
_computing_molecular_graphics 'SHELXTL (Sheldrick, 2008)'
_computing_publication_material 'SHELXTL (Sheldrick, 2008)'
_computing_structure_refinement 'SHELXL97 (Sheldrick, 2008)'
_computing_structure_solution 'SHELXS97 (Sheldrick, 2008)'
_diffrn_ambient_temperature 295(2)
_diffrn_measured_fraction_theta_full 0.988
_diffrn_measured_fraction_theta_max 0.988
_diffrn_measurement_device_type
;
Bruker SMART APEX area-detector
;
_diffrn_measurement_method '\f and \w'
_diffrn_radiation_monochromator graphite
_diffrn_radiation_source 'fine-focus sealed tube'
_diffrn_radiation_type MoK\a
_diffrn_radiation_wavelength 0.71073
_diffrn_reflns_av_R_equivalents 0.0311
_diffrn_reflns_av_sigmaI/netI 0.0540
_diffrn_reflns_limit_h_max 12
_diffrn_reflns_limit_h_min -12
_diffrn_reflns_limit_k_max 12
_diffrn_reflns_limit_k_min -12
_diffrn_reflns_limit_l_max 26
_diffrn_reflns_limit_l_min -26
_diffrn_reflns_number 17217
_diffrn_reflns_theta_full 26.00
_diffrn_reflns_theta_max 26.00
_diffrn_reflns_theta_min 2.02
_exptl_absorpt_coefficient_mu 1.695
_exptl_absorpt_correction_T_max 0.8225
_exptl_absorpt_correction_T_min 0.7851
_exptl_absorpt_correction_type multi-scan
_exptl_absorpt_process_details '(SADABS; Sheldrick, 1996)'
_exptl_crystal_colour Black
_exptl_crystal_density_diffrn 1.592
_exptl_crystal_density_method 'not measured'
_exptl_crystal_description Block
_exptl_crystal_F_000 1054
_exptl_crystal_size_max 0.15
_exptl_crystal_size_mid 0.14
_exptl_crystal_size_min 0.12
_refine_diff_density_max 1.526
_refine_diff_density_min -0.888
_refine_ls_extinction_method none
_refine_ls_goodness_of_fit_ref 1.026
_refine_ls_hydrogen_treatment constr
_refine_ls_matrix_type full
_refine_ls_number_parameters 568
_refine_ls_number_reflns 8453
_refine_ls_number_restraints 54
_refine_ls_restrained_S_all 1.057
_refine_ls_R_factor_all 0.0810
_refine_ls_R_factor_gt 0.0552
_refine_ls_shift/su_max 0.001
_refine_ls_shift/su_mean 0.000
_refine_ls_structure_factor_coef Fsqd
_refine_ls_weighting_details 'calc w=1/[\s^2^(Fo^2^)+(0.0609P)^2^+1.919P] where P=(Fo^2^+2Fc^2^)/3'
_refine_ls_weighting_scheme calc
_refine_ls_wR_factor_gt 0.1259
_refine_ls_wR_factor_ref 0.1412
_reflns_number_gt 5988
_reflns_number_total 8453
_reflns_threshold_expression I>2\s(I)
_cod_data_source_file at2820.cif
_cod_data_source_block I
_cod_database_code 2222218
_cod_database_fobs_code 2222218

loop_
_symmetry_equiv_pos_as_xyz
'x, y, z'
'-x, -y, -z'

loop_
_atom_site_type_symbol
_atom_site_label
_atom_site_fract_x
_atom_site_fract_y
_atom_site_fract_z
_atom_site_U_iso_or_equiv
_atom_site_adp_type
_atom_site_calc_flag
_atom_site_refinement_flags
_atom_site_occupancy
_atom_site_disorder_assembly
_atom_site_disorder_group
Cu Cu1 0.49651(5) 0.79721(6) 0.75522(2) 0.04334(17) Uani d . 1 . .
Cu Cu2 -0.00482(7) 0.74884(6) 1.01693(3) 0.0650(2) Uani d . 1 . .
Cu Cu3 0.02122(6) 0.24319(6) 0.52085(3) 0.05204(18) Uani d . 1 . .
S S1 0.18721(14) 0.64253(13) 0.95859(6) 0.0549(3) Uani d . 1 . .
S S2 -0.14546(18) 0.86946(15) 0.93153(9) 0.0860(6) Uani d . 1 . .
S S3 0.19621(12) 0.07262(12) 0.56458(6) 0.0464(3) Uani d . 1 . .
S S4 -0.04694(14) 0.35973(13) 0.60866(6) 0.0550(3) Uani d . 1 . .
N N1 0.3676(4) 0.9799(4) 0.77294(17) 0.0492(9) Uani d U 1 . .
N N2 0.5013(3) 0.7885(4) 0.84804(16) 0.0386(8) Uani d . 1 . .
N N3 0.6371(4) 0.6148(4) 0.78198(16) 0.0416(9) Uani d . 1 . .
N N4 0.6732(4) 0.8846(4) 0.72222(17) 0.0467(9) Uani d . 1 . .
N N5 0.4877(3) 0.7923(3) 0.66328(15) 0.0374(8) Uani d . 1 . .
N N6 0.3130(4) 0.7109(4) 0.74383(17) 0.0488(10) Uani d . 1 . .
N N7 0.0858(5) 0.4059(4) 0.9483(2) 0.0636(12) Uani d . 1 . .
N N8 -0.0544(5) 1.1122(5) 0.9388(2) 0.0630(12) Uani d . 1 . .
N N9 -0.0682(4) 0.6194(4) 0.54712(18) 0.0510(10) Uani d . 1 . .
N N10 0.1066(4) -0.1400(4) 0.51346(19) 0.0504(10) Uani d . 1 . .
C C1 0.2992(6) 1.0712(6) 0.7315(2) 0.0692(16) Uani d . 1 . .
H H1 0.3185 1.0694 0.6888 0.083 Uiso calc R 1 . .
C C2 0.2026(7) 1.1665(7) 0.7484(3) 0.0863(18) Uani d . 1 . .
H H2 0.1576 1.2291 0.7179 0.104 Uiso calc R 1 . .
C C3 0.1727(7) 1.1693(7) 0.8105(3) 0.0926(19) Uani d . 1 . .
H H3 0.1073 1.2342 0.8233 0.111 Uiso calc R 1 . .
C C4 0.2411(6) 1.0740(6) 0.8546(3) 0.0749(18) Uani d . 1 . .
H H4 0.2208 1.0729 0.8973 0.090 Uiso calc R 1 . .
C C5 0.3388(5) 0.9815(5) 0.8345(2) 0.0450(11) Uani d . 1 . .
C C6 0.4210(4) 0.8776(4) 0.87713(19) 0.0378(10) Uani d . 1 . .
C C7 0.4160(4) 0.8682(4) 0.94226(19) 0.0401(10) Uani d . 1 . .
H H7 0.3594 0.9312 0.9617 0.048 Uiso calc R 1 . .
C C8 0.4947(4) 0.7653(4) 0.97905(19) 0.0379(10) Uani d . 1 . .
C C9 0.5786(4) 0.6746(4) 0.94723(19) 0.0390(10) Uani d . 1 . .
H H9 0.6334 0.6047 0.9700 0.047 Uiso calc R 1 . .
C C10 0.5807(4) 0.6884(4) 0.8820(2) 0.0384(10) Uani d . 1 . .
C C11 0.6651(4) 0.5962(5) 0.84408(19) 0.0404(10) Uani d . 1 . .
C C12 0.7644(5) 0.5007(6) 0.8694(2) 0.0631(15) Uani d . 1 . .
H H12 0.7828 0.4908 0.9125 0.076 Uiso calc R 1 . .
C C13 0.8364(6) 0.4198(6) 0.8306(3) 0.0768(19) Uani d . 1 . .
H H13 0.9038 0.3536 0.8470 0.092 Uiso calc R 1 . .
C C14 0.8086(6) 0.4371(6) 0.7673(2) 0.0657(16) Uani d . 1 . .
H H14 0.8561 0.3826 0.7402 0.079 Uiso calc R 1 . .
C C15 0.7106(5) 0.5350(5) 0.7447(2) 0.0535(13) Uani d . 1 . .
H H15 0.6932 0.5477 0.7015 0.064 Uiso calc R 1 . .
C C16 0.4897(5) 0.7524(5) 1.0481(2) 0.0674(10) Uani d DU 1 . .
C C17 0.4049(6) 0.8408(6) 1.0785(2) 0.0786(11) Uani d DU 1 . .
H H17 0.3529 0.9114 1.0549 0.094 Uiso calc R 1 . .
C C18 0.3944(6) 0.8278(6) 1.1434(2) 0.0832(11) Uani d DU 1 . .
H H18 0.3313 0.8861 1.1622 0.100 Uiso calc R 1 . .
C C19 0.4748(6) 0.7313(5) 1.1807(2) 0.0796(11) Uani d DU 1 . .
H H19 0.4723 0.7269 1.2245 0.095 Uiso calc R 1 . .
C C20 0.5589(6) 0.6414(6) 1.1509(2) 0.0803(11) Uani d DU 1 . .
H H20 0.6134 0.5730 1.1747 0.096 Uiso calc R 1 . .
C C21 0.5640(6) 0.6510(6) 1.08594(19) 0.0762(10) Uani d DU 1 . .
H H21 0.6198 0.5864 1.0671 0.091 Uiso calc R 1 . .
C C22 0.7639(6) 0.9315(6) 0.7553(2) 0.0603(14) Uani d . 1 . .
H H22 0.7551 0.9281 0.7989 0.072 Uiso calc R 1 . .
C C23 0.8678(6) 0.9834(6) 0.7278(3) 0.0698(16) Uani d . 1 . .
H H23 0.9282 1.0165 0.7522 0.084 Uiso calc R 1 . .
C C24 0.8837(6) 0.9871(6) 0.6640(3) 0.0709(17) Uani d . 1 . .
H H24 0.9538 1.0242 0.6444 0.085 Uiso calc R 1 . .
C C25 0.7956(5) 0.9358(6) 0.6293(2) 0.0581(14) Uani d . 1 . .
H H25 0.8060 0.9352 0.5859 0.070 Uiso calc R 1 . .
C C26 0.6905(4) 0.8847(4) 0.6596(2) 0.0413(10) Uani d . 1 . .
C C27 0.5899(4) 0.8247(4) 0.62715(19) 0.0378(10) Uani d . 1 . .
C C28 0.5990(5) 0.7969(5) 0.5653(2) 0.0429(11) Uani d . 1 . .
H H28 0.6706 0.8186 0.5410 0.052 Uiso calc R 1 . .
C C29 0.5018(4) 0.7367(4) 0.53914(19) 0.0405(10) Uani d . 1 . .
C C30 0.3948(4) 0.7099(4) 0.57630(19) 0.0374(10) Uani d . 1 . .
H H30 0.3263 0.6729 0.5596 0.045 Uiso calc R 1 . .
C C31 0.3894(4) 0.7382(4) 0.63832(19) 0.0374(10) Uani d . 1 . .
C C32 0.2836(4) 0.7071(4) 0.68283(19) 0.0394(10) Uani d . 1 . .
C C33 0.1616(5) 0.6776(5) 0.6644(2) 0.0490(12) Uani d . 1 . .
H H33 0.1421 0.6768 0.6219 0.059 Uiso calc R 1 . .
C C34 0.0712(5) 0.6499(6) 0.7093(3) 0.0665(16) Uani d . 1 . .
H H34 -0.0103 0.6284 0.6978 0.080 Uiso calc R 1 . .
C C35 0.1010(6) 0.6538(6) 0.7718(3) 0.0711(17) Uani d . 1 . .
H H35 0.0399 0.6359 0.8030 0.085 Uiso calc R 1 . .
C C36 0.2221(5) 0.6846(6) 0.7870(2) 0.0644(15) Uani d . 1 . .
H H36 0.2420 0.6874 0.8292 0.077 Uiso calc R 1 . .
C C37 0.5151(4) 0.6986(5) 0.47397(19) 0.0410(10) Uani d . 1 . .
C C38 0.6401(5) 0.6557(4) 0.4509(2) 0.0444(11) Uani d . 1 . .
H H38 0.7146 0.6509 0.4765 0.053 Uiso calc R 1 . .
C C39 0.6547(5) 0.6202(5) 0.3905(2) 0.0517(12) Uani d . 1 . .
H H39 0.7389 0.5924 0.3755 0.062 Uiso calc R 1 . .
C C40 0.5463(6) 0.6258(6) 0.3528(2) 0.0630(15) Uani d . 1 . .
H H40 0.5567 0.6005 0.3123 0.076 Uiso calc R 1 . .
C C41 0.4217(6) 0.6686(6) 0.3744(2) 0.0692(16) Uani d . 1 . .
H H41 0.3480 0.6729 0.3483 0.083 Uiso calc R 1 . .
C C42 0.4056(5) 0.7053(5) 0.4349(2) 0.0561(13) Uani d . 1 . .
H H42 0.3211 0.7346 0.4493 0.067 Uiso calc R 1 . .
C C43 0.1256(5) 0.5044(5) 0.9518(2) 0.0467(11) Uani d . 1 . .
C C44 -0.0890(7) 1.0120(6) 0.9343(3) 0.0790(11) Uani d . 1 . .
C C45 -0.0607(4) 0.5133(5) 0.5729(2) 0.0400(9) Uani d . 1 . .
C C46 0.1439(4) -0.0529(5) 0.5350(2) 0.0397(10) Uani d . 1 . .

loop_
_atom_site_aniso_label
_atom_site_aniso_U_11
_atom_site_aniso_U_22
_atom_site_aniso_U_33
_atom_site_aniso_U_12
_atom_site_aniso_U_13
_atom_site_aniso_U_23
Cu1 0.0446(3) 0.0535(4) 0.0328(3) -0.0080(3) 0.0034(2) -0.0079(2)
Cu2 0.0847(5) 0.0437(4) 0.0693(5) -0.0180(3) -0.0072(4) -0.0058(3)
Cu3 0.0624(4) 0.0423(3) 0.0525(4) -0.0099(3) -0.0023(3) -0.0068(3)
S1 0.0606(8) 0.0564(8) 0.0512(7) -0.0212(6) 0.0085(6) -0.0042(6)
S2 0.1016(13) 0.0481(8) 0.1102(13) -0.0130(8) -0.0552(10) -0.0106(8)
S3 0.0529(7) 0.0451(6) 0.0422(6) -0.0108(5) -0.0074(5) -0.0036(5)
S4 0.0766(9) 0.0474(7) 0.0393(6) -0.0059(6) 0.0072(6) -0.0018(5)
N1 0.052(2) 0.060(2) 0.033(2) -0.0001(15) -0.0021(18) -0.0061(18)
N2 0.036(2) 0.049(2) 0.0306(19) -0.0035(17) 0.0009(15) -0.0069(16)
N3 0.044(2) 0.049(2) 0.0314(19) -0.0029(18) 0.0034(16) -0.0082(17)
N4 0.056(2) 0.055(2) 0.032(2) -0.010(2) 0.0024(18) -0.0116(18)
N5 0.041(2) 0.044(2) 0.0280(18) -0.0059(17) -0.0011(16) -0.0059(15)
N6 0.047(2) 0.069(3) 0.030(2) -0.008(2) -0.0007(17) -0.0061(18)
N7 0.068(3) 0.050(3) 0.075(3) -0.017(2) 0.016(2) -0.011(2)
N8 0.078(3) 0.056(3) 0.055(3) -0.010(2) -0.013(2) -0.007(2)
N9 0.064(3) 0.045(2) 0.044(2) -0.006(2) -0.002(2) -0.0060(19)
N10 0.050(2) 0.045(2) 0.055(3) -0.0014(19) -0.011(2) -0.0045(19)
C1 0.078(4) 0.092(4) 0.035(3) -0.016(4) -0.009(3) 0.008(3)
C2 0.086(4) 0.097(4) 0.058(3) 0.026(3) -0.004(3) 0.019(3)
C3 0.090(4) 0.102(4) 0.064(3) 0.041(3) 0.004(3) 0.015(3)
C4 0.078(4) 0.088(4) 0.043(3) 0.033(3) 0.009(3) 0.003(3)
C5 0.044(3) 0.055(3) 0.034(2) 0.000(2) 0.003(2) -0.005(2)
C6 0.038(2) 0.044(3) 0.029(2) 0.001(2) -0.0004(18) -0.0059(19)
C7 0.041(3) 0.044(3) 0.033(2) 0.003(2) 0.0061(19) -0.0080(19)
C8 0.034(2) 0.047(3) 0.033(2) -0.010(2) -0.0011(18) -0.0068(19)
C9 0.040(2) 0.046(3) 0.029(2) 0.000(2) -0.0009(18) -0.0055(19)
C10 0.035(2) 0.046(3) 0.034(2) -0.002(2) 0.0022(19) -0.0089(19)
C11 0.040(2) 0.050(3) 0.031(2) -0.005(2) 0.0024(19) -0.006(2)
C12 0.064(3) 0.087(4) 0.029(3) 0.021(3) -0.001(2) -0.007(3)
C13 0.079(4) 0.091(4) 0.046(3) 0.036(3) 0.004(3) -0.007(3)
C14 0.082(4) 0.068(4) 0.044(3) 0.011(3) 0.017(3) -0.020(3)
C15 0.072(4) 0.061(3) 0.029(2) -0.008(3) 0.008(2) -0.013(2)
C16 0.080(2) 0.080(2) 0.0313(15) 0.0226(18) 0.0027(15) -0.0060(15)
C17 0.094(2) 0.090(2) 0.0370(16) 0.0330(18) 0.0063(16) -0.0037(16)
C18 0.101(2) 0.095(2) 0.0386(16) 0.0338(19) 0.0078(17) -0.0060(16)
C19 0.096(2) 0.094(2) 0.0361(16) 0.0263(19) 0.0032(16) -0.0038(16)
C20 0.093(2) 0.095(2) 0.0380(16) 0.0294(19) 0.0019(17) -0.0005(16)
C21 0.088(2) 0.090(2) 0.0373(16) 0.0297(18) 0.0028(16) -0.0028(16)
C22 0.070(4) 0.076(4) 0.039(3) -0.015(3) 0.000(3) -0.019(3)
C23 0.060(4) 0.093(4) 0.064(4) -0.023(3) -0.008(3) -0.028(3)
C24 0.060(4) 0.088(4) 0.076(4) -0.042(3) 0.017(3) -0.020(3)
C25 0.062(3) 0.078(4) 0.043(3) -0.031(3) 0.011(2) -0.014(3)
C26 0.048(3) 0.047(3) 0.030(2) -0.011(2) 0.002(2) -0.0064(19)
C27 0.041(2) 0.042(2) 0.031(2) -0.009(2) 0.0021(19) -0.0033(18)
C28 0.048(3) 0.053(3) 0.030(2) -0.015(2) 0.004(2) -0.004(2)
C29 0.048(3) 0.044(3) 0.029(2) -0.005(2) -0.0034(19) -0.0037(19)
C30 0.039(2) 0.044(2) 0.030(2) -0.005(2) -0.0042(18) -0.0023(18)
C31 0.038(2) 0.039(2) 0.032(2) -0.0018(19) -0.0011(19) 0.0013(18)
C32 0.038(2) 0.047(3) 0.033(2) -0.004(2) 0.0006(19) -0.0060(19)
C33 0.045(3) 0.065(3) 0.039(3) -0.014(2) 0.000(2) -0.004(2)
C34 0.049(3) 0.101(5) 0.055(3) -0.027(3) 0.007(3) -0.013(3)
C35 0.057(4) 0.108(5) 0.050(3) -0.024(3) 0.016(3) 0.001(3)
C36 0.064(4) 0.097(4) 0.031(3) -0.012(3) 0.007(2) -0.004(3)
C37 0.048(3) 0.048(3) 0.027(2) -0.009(2) 0.0019(19) -0.0034(19)
C38 0.047(3) 0.049(3) 0.039(2) -0.010(2) 0.001(2) -0.007(2)
C39 0.057(3) 0.054(3) 0.045(3) -0.005(2) 0.011(2) -0.011(2)
C40 0.087(4) 0.066(4) 0.034(3) -0.002(3) 0.001(3) -0.011(2)
C41 0.072(4) 0.093(4) 0.043(3) 0.001(3) -0.017(3) -0.019(3)
C42 0.051(3) 0.077(4) 0.039(3) 0.000(3) -0.005(2) -0.015(2)
C43 0.048(3) 0.049(3) 0.041(3) -0.004(2) 0.007(2) -0.001(2)
C44 0.095(2) 0.0446(18) 0.098(2) -0.0090(18) -0.0519(19) -0.0091(18)
C45 0.041(2) 0.0463(17) 0.032(2) -0.004(2) -0.0011(19) -0.0062(16)
C46 0.038(2) 0.044(3) 0.034(2) 0.001(2) -0.0030(19) 0.002(2)

loop_
_atom_type_symbol
_atom_type_description
_atom_type_scat_dispersion_real
_atom_type_scat_dispersion_imag
_atom_type_scat_source
C C 0.0033 0.0016 'International Tables Vol C Tables 4.2.6.8 and 6.1.1.4'
H H 0.0000 0.0000 'International Tables Vol C Tables 4.2.6.8 and 6.1.1.4'
N N 0.0061 0.0033 'International Tables Vol C Tables 4.2.6.8 and 6.1.1.4'
S S 0.1246 0.1234 'International Tables Vol C Tables 4.2.6.8 and 6.1.1.4'
Cu Cu 0.3201 1.2651 'International Tables Vol C Tables 4.2.6.8 and 6.1.1.4'

loop_
_geom_angle_atom_site_label_1
_geom_angle_atom_site_label_2
_geom_angle_atom_site_label_3
_geom_angle_site_symmetry_1
_geom_angle_site_symmetry_3
_geom_angle
_geom_angle_publ_flag
N5 Cu1 N2 . . 175.67(15) ?
N5 Cu1 N1 . . 105.11(14) ?
N2 Cu1 N1 . . 77.42(14) ?
N5 Cu1 N4 . . 77.58(14) ?
N2 Cu1 N4 . . 105.65(14) ?
N1 Cu1 N4 . . 99.01(15) ?
N5 Cu1 N3 . . 100.08(14) ?
N2 Cu1 N3 . . 77.53(14) ?
N1 Cu1 N3 . . 154.77(14) ?
N4 Cu1 N3 . . 84.97(14) ?
N5 Cu1 N6 . . 77.55(14) ?
N2 Cu1 N6 . . 99.24(14) ?
N1 Cu1 N6 . . 86.46(15) ?
N4 Cu1 N6 . . 155.11(13) ?
N3 Cu1 N6 . . 100.42(14) ?
N8 Cu2 N7 2_577 2_567 128.70(19) ?
N8 Cu2 S2 2_577 . 104.74(13) ?
N7 Cu2 S2 2_567 . 108.40(15) ?
N8 Cu2 S1 2_577 . 108.29(15) ?
N7 Cu2 S1 2_567 . 101.83(14) ?
S2 Cu2 S1 . . 101.98(7) ?
N10 Cu3 N9 2_556 2_566 109.16(16) ?
N10 Cu3 S4 2_556 . 117.43(13) ?
N9 Cu3 S4 2_566 . 106.20(12) ?
N10 Cu3 S3 2_556 . 103.38(12) ?
N9 Cu3 S3 2_566 . 118.10(12) ?
S4 Cu3 S3 . . 103.02(5) ?
C43 S1 Cu2 . . 95.54(17) ?
C44 S2 Cu2 . . 95.2(2) ?
C46 S3 Cu3 . . 96.74(15) ?
C45 S4 Cu3 . . 98.45(16) ?
C1 N1 C5 . . 118.5(4) ?
C1 N1 Cu1 . . 128.4(4) ?
C5 N1 Cu1 . . 111.8(3) ?
C6 N2 C10 . . 120.3(4) ?
C6 N2 Cu1 . . 119.8(3) ?
C10 N2 Cu1 . . 119.8(3) ?
C11 N3 C15 . . 117.6(4) ?
C11 N3 Cu1 . . 112.4(3) ?
C15 N3 Cu1 . . 129.1(3) ?
C22 N4 C26 . . 118.1(4) ?
C22 N4 Cu1 . . 129.5(3) ?
C26 N4 Cu1 . . 112.4(3) ?
C27 N5 C31 . . 120.2(3) ?
C27 N5 Cu1 . . 119.5(3) ?
C31 N5 Cu1 . . 119.6(3) ?
C36 N6 C32 . . 118.4(4) ?
C36 N6 Cu1 . . 128.7(3) ?
C32 N6 Cu1 . . 111.9(3) ?
C43 N7 Cu2 . 2_567 153.4(4) ?
C44 N8 Cu2 . 2_577 156.0(5) ?
C45 N9 Cu3 . 2_566 154.1(4) ?
C46 N10 Cu3 . 2_556 158.2(4) ?
N1 C1 C2 . . 123.1(5) ?
N1 C1 H1 . . 118.5 ?
C2 C1 H1 . . 118.5 ?
C1 C2 C3 . . 119.0(5) ?
C1 C2 H2 . . 120.5 ?
C3 C2 H2 . . 120.5 ?
C2 C3 C4 . . 119.1(6) ?
C2 C3 H3 . . 120.5 ?
C4 C3 H3 . . 120.5 ?
C5 C4 C3 . . 119.1(5) ?
C5 C4 H4 . . 120.5 ?
C3 C4 H4 . . 120.5 ?
N1 C5 C4 . . 121.3(4) ?
N1 C5 C6 . . 114.7(4) ?
C4 C5 C6 . . 124.1(4) ?
N2 C6 C7 . . 120.9(4) ?
N2 C6 C5 . . 114.9(4) ?
C7 C6 C5 . . 124.3(4) ?
C6 C7 C8 . . 120.7(4) ?
C6 C7 H7 . . 119.6 ?
C8 C7 H7 . . 119.6 ?
C7 C8 C9 . . 117.0(4) ?
C7 C8 C16 . . 121.6(4) ?
C9 C8 C16 . . 121.3(4) ?
C10 C9 C8 . . 120.2(4) ?
C10 C9 H9 . . 119.9 ?
C8 C9 H9 . . 119.9 ?
N2 C10 C9 . . 120.9(4) ?
N2 C10 C11 . . 115.0(4) ?
C9 C10 C11 . . 124.1(4) ?
N3 C11 C12 . . 122.1(4) ?
N3 C11 C10 . . 114.5(4) ?
C12 C11 C10 . . 123.4(4) ?
C11 C12 C13 . . 119.1(5) ?
C11 C12 H12 . . 120.5 ?
C13 C12 H12 . . 120.5 ?
C14 C13 C12 . . 119.5(5) ?
C14 C13 H13 . . 120.3 ?
C12 C13 H13 . . 120.3 ?
C15 C14 C13 . . 118.8(5) ?
C15 C14 H14 . . 120.6 ?
C13 C14 H14 . . 120.6 ?
N3 C15 C14 . . 122.9(4) ?
N3 C15 H15 . . 118.5 ?
C14 C15 H15 . . 118.5 ?
C17 C16 C21 . . 116.0(4) ?
C17 C16 C8 . . 120.6(4) ?
C21 C16 C8 . . 123.3(4) ?
C16 C17 C18 . . 121.8(5) ?
C16 C17 H17 . . 119.1 ?
C18 C17 H17 . . 119.1 ?
C19 C18 C17 . . 121.5(5) ?
C19 C18 H18 . . 119.2 ?
C17 C18 H18 . . 119.2 ?
C20 C19 C18 . . 117.2(5) ?
C20 C19 H19 . . 121.4 ?
C18 C19 H19 . . 121.4 ?
C19 C20 C21 . . 120.8(5) ?
C19 C20 H20 . . 119.6 ?
C21 C20 H20 . . 119.6 ?
C16 C21 C20 . . 122.4(5) ?
C16 C21 H21 . . 118.8 ?
C20 C21 H21 . . 118.8 ?
N4 C22 C23 . . 122.5(5) ?
N4 C22 H22 . . 118.8 ?
C23 C22 H22 . . 118.8 ?
C22 C23 C24 . . 119.6(5) ?
C22 C23 H23 . . 120.2 ?
C24 C23 H23 . . 120.2 ?
C25 C24 C23 . . 119.3(5) ?
C25 C24 H24 . . 120.4 ?
C23 C24 H24 . . 120.4 ?
C24 C25 C26 . . 118.8(5) ?
C24 C25 H25 . . 120.6 ?
C26 C25 H25 . . 120.6 ?
N4 C26 C25 . . 121.7(4) ?
N4 C26 C27 . . 114.6(4) ?
C25 C26 C27 . . 123.7(4) ?
N5 C27 C28 . . 120.6(4) ?
N5 C27 C26 . . 115.1(4) ?
C28 C27 C26 . . 124.2(4) ?
C27 C28 C29 . . 120.3(4) ?
C27 C28 H28 . . 119.8 ?
C29 C28 H28 . . 119.8 ?
C30 C29 C28 . . 118.0(4) ?
C30 C29 C37 . . 121.3(4) ?
C28 C29 C37 . . 120.7(4) ?
C31 C30 C29 . . 120.1(4) ?
C31 C30 H30 . . 120.0 ?
C29 C30 H30 . . 120.0 ?
N5 C31 C30 . . 120.7(4) ?
N5 C31 C32 . . 114.8(4) ?
C30 C31 C32 . . 124.4(4) ?
N6 C32 C33 . . 121.4(4) ?
N6 C32 C31 . . 114.8(4) ?
C33 C32 C31 . . 123.8(4) ?
C34 C33 C32 . . 119.0(5) ?
C34 C33 H33 . . 120.5 ?
C32 C33 H33 . . 120.5 ?
C33 C34 C35 . . 119.6(5) ?
C33 C34 H34 . . 120.2 ?
C35 C34 H34 . . 120.2 ?
C36 C35 C34 . . 118.7(5) ?
C36 C35 H35 . . 120.7 ?
C34 C35 H35 . . 120.7 ?
N6 C36 C35 . . 122.9(5) ?
N6 C36 H36 . . 118.6 ?
C35 C36 H36 . . 118.6 ?
C42 C37 C38 . . 118.6(4) ?
C42 C37 C29 . . 121.7(4) ?
C38 C37 C29 . . 119.6(4) ?
C39 C38 C37 . . 120.6(4) ?
C39 C38 H38 . . 119.7 ?
C37 C38 H38 . . 119.7 ?
C40 C39 C38 . . 120.3(5) ?
C40 C39 H39 . . 119.9 ?
C38 C39 H39 . . 119.9 ?
C39 C40 C41 . . 120.3(5) ?
C39 C40 H40 . . 119.9 ?
C41 C40 H40 . . 119.9 ?
C40 C41 C42 . . 120.1(5) ?
C40 C41 H41 . . 120.0 ?
C42 C41 H41 . . 120.0 ?
C41 C42 C37 . . 120.1(5) ?
C41 C42 H42 . . 119.9 ?
C37 C42 H42 . . 119.9 ?
N7 C43 S1 . . 177.8(5) ?
N8 C44 S2 . . 176.3(7) ?
N9 C45 S4 . . 178.5(5) ?
N10 C46 S3 . . 179.1(4) ?

loop_
_geom_bond_atom_site_label_1
_geom_bond_atom_site_label_2
_geom_bond_site_symmetry_2
_geom_bond_distance
_geom_bond_publ_flag
Cu1 N5 . 1.970(3) ?
Cu1 N2 . 1.972(3) ?
Cu1 N1 . 2.184(4) ?
Cu1 N4 . 2.197(4) ?
Cu1 N3 . 2.198(4) ?
Cu1 N6 . 2.203(4) ?
Cu2 N8 2_577 1.953(5) ?
Cu2 N7 2_567 1.954(4) ?
Cu2 S2 . 2.4297(17) ?
Cu2 S1 . 2.4886(16) ?
Cu3 N10 2_556 1.979(4) ?
Cu3 N9 2_566 2.004(4) ?
Cu3 S4 . 2.3738(14) ?
Cu3 S3 . 2.4137(13) ?
S1 C43 . 1.642(5) ?
S2 C44 . 1.643(6) ?
S3 C46 . 1.643(5) ?
S4 C45 . 1.648(5) ?
N1 C1 . 1.330(6) ?
N1 C5 . 1.345(5) ?
N2 C6 . 1.334(5) ?
N2 C10 . 1.350(5) ?
N3 C11 . 1.343(5) ?
N3 C15 . 1.346(6) ?
N4 C22 . 1.338(6) ?
N4 C26 . 1.345(5) ?
N5 C27 . 1.347(5) ?
N5 C31 . 1.349(5) ?
N6 C36 . 1.333(6) ?
N6 C32 . 1.343(5) ?
N7 C43 . 1.145(6) ?
N7 Cu2 2_567 1.954(4) ?
N8 C44 . 1.141(6) ?
N8 Cu2 2_577 1.953(4) ?
N9 C45 . 1.148(5) ?
N9 Cu3 2_566 2.004(4) ?
N10 C46 . 1.154(6) ?
N10 Cu3 2_556 1.979(4) ?
C1 C2 . 1.355(8) ?
C1 H1 . 0.9300 ?
C2 C3 . 1.360(8) ?
C2 H2 . 0.9300 ?
C3 C4 . 1.386(8) ?
C3 H3 . 0.9300 ?
C4 C5 . 1.368(7) ?
C4 H4 . 0.9300 ?
C5 C6 . 1.478(6) ?
C6 C7 . 1.382(5) ?
C7 C8 . 1.392(6) ?
C7 H7 . 0.9300 ?
C8 C9 . 1.395(6) ?
C8 C16 . 1.464(6) ?
C9 C10 . 1.382(5) ?
C9 H9 . 0.9300 ?
C10 C11 . 1.483(6) ?
C11 C12 . 1.366(6) ?
C12 C13 . 1.368(7) ?
C12 H12 . 0.9300 ?
C13 C14 . 1.368(7) ?
C13 H13 . 0.9300 ?
C14 C15 . 1.354(7) ?
C14 H14 . 0.9300 ?
C15 H15 . 0.9300 ?
C16 C17 . 1.369(4) ?
C16 C21 . 1.373(4) ?
C17 C18 . 1.378(4) ?
C17 H17 . 0.9300 ?
C18 C19 . 1.368(4) ?
C18 H18 . 0.9300 ?
C19 C20 . 1.367(4) ?
C19 H19 . 0.9300 ?
C20 C21 . 1.378(4) ?
C20 H20 . 0.9300 ?
C21 H21 . 0.9300 ?
C22 C23 . 1.352(7) ?
C22 H22 . 0.9300 ?
C23 C24 . 1.366(8) ?
C23 H23 . 0.9300 ?
C24 C25 . 1.363(7) ?
C24 H24 . 0.9300 ?
C25 C26 . 1.382(6) ?
C25 H25 . 0.9300 ?
C26 C27 . 1.480(6) ?
C27 C28 . 1.379(6) ?
C28 C29 . 1.388(6) ?
C28 H28 . 0.9300 ?
C29 C30 . 1.384(6) ?
C29 C37 . 1.484(6) ?
C30 C31 . 1.383(6) ?
C30 H30 . 0.9300 ?
C31 C32 . 1.475(6) ?
C32 C33 . 1.390(6) ?
C33 C34 . 1.358(7) ?
C33 H33 . 0.9300 ?
C34 C35 . 1.374(7) ?
C34 H34 . 0.9300 ?
C35 C36 . 1.365(7) ?
C35 H35 . 0.9300 ?
C36 H36 . 0.9300 ?
C37 C42 . 1.386(6) ?
C37 C38 . 1.389(6) ?
C38 C39 . 1.377(6) ?
C38 H38 . 0.9300 ?
C39 C40 . 1.361(7) ?
C39 H39 . 0.9300 ?
C40 C41 . 1.373(8) ?
C40 H40 . 0.9300 ?
C41 C42 . 1.385(7) ?
C41 H41 . 0.9300 ?
C42 H42 . 0.9300 ?

loop_
_geom_hbond_atom_site_label_D
_geom_hbond_atom_site_label_H
_geom_hbond_atom_site_label_A
_geom_hbond_site_symmetry_A
_geom_hbond_distance_DH
_geom_hbond_distance_HA
_geom_hbond_distance_DA
_geom_hbond_angle_DHA
C28 H28 S3 2_666 0.93 2.82 3.697(5) 157.5
C36 H36 S1 . 0.93 2.81 3.657(5) 152.0

loop_
_geom_torsion_atom_site_label_1
_geom_torsion_atom_site_label_2
_geom_torsion_atom_site_label_3
_geom_torsion_atom_site_label_4
_geom_torsion_site_symmetry_1
_geom_torsion_site_symmetry_2
_geom_torsion_site_symmetry_3
_geom_torsion_site_symmetry_4
_geom_torsion
_geom_torsion_publ_flag
N8 Cu2 S1 C43 2_577 . . . 159.5(2) ?
N7 Cu2 S1 C43 2_567 . . . 21.6(2) ?
S2 Cu2 S1 C43 . . . . -90.40(18) ?
N8 Cu2 S2 C44 2_577 . . . 18.0(3) ?
N7 Cu2 S2 C44 2_567 . . . 158.2(3) ?
S1 Cu2 S2 C44 . . . . -94.9(3) ?
N10 Cu3 S3 C46 2_556 . . . 9.68(19) ?
N9 Cu3 S3 C46 2_566 . . . -110.9(2) ?
S4 Cu3 S3 C46 . . . . 132.43(16) ?
N10 Cu3 S4 C45 2_556 . . . -110.1(2) ?
N9 Cu3 S4 C45 2_566 . . . 12.3(2) ?
S3 Cu3 S4 C45 . . . . 137.04(16) ?
N5 Cu1 N1 C1 . . . . -1.3(5) ?
N2 Cu1 N1 C1 . . . . -177.7(5) ?
N4 Cu1 N1 C1 . . . . 78.2(5) ?
N3 Cu1 N1 C1 . . . . 175.5(4) ?
N6 Cu1 N1 C1 . . . . -77.4(5) ?
N5 Cu1 N1 C5 . . . . 165.4(3) ?
N2 Cu1 N1 C5 . . . . -11.0(3) ?
N4 Cu1 N1 C5 . . . . -115.1(3) ?
N3 Cu1 N1 C5 . . . . -17.8(6) ?
N6 Cu1 N1 C5 . . . . 89.3(3) ?
N1 Cu1 N2 C6 . . . . 7.5(3) ?
N4 Cu1 N2 C6 . . . . 103.5(3) ?
N3 Cu1 N2 C6 . . . . -175.4(4) ?
N6 Cu1 N2 C6 . . . . -76.7(3) ?
N1 Cu1 N2 C10 . . . . -176.0(3) ?
N4 Cu1 N2 C10 . . . . -80.0(3) ?
N3 Cu1 N2 C10 . . . . 1.1(3) ?
N6 Cu1 N2 C10 . . . . 99.8(3) ?
N5 Cu1 N3 C11 . . . . 177.8(3) ?
N2 Cu1 N3 C11 . . . . -5.9(3) ?
N1 Cu1 N3 C11 . . . . 0.9(5) ?
N4 Cu1 N3 C11 . . . . 101.4(3) ?
N6 Cu1 N3 C11 . . . . -103.2(3) ?
N5 Cu1 N3 C15 . . . . 8.9(4) ?
N2 Cu1 N3 C15 . . . . -174.8(4) ?
N1 Cu1 N3 C15 . . . . -168.0(4) ?
N4 Cu1 N3 C15 . . . . -67.6(4) ?
N6 Cu1 N3 C15 . . . . 87.9(4) ?
N5 Cu1 N4 C22 . . . . 179.2(5) ?
N2 Cu1 N4 C22 . . . . -3.8(5) ?
N1 Cu1 N4 C22 . . . . 75.6(4) ?
N3 Cu1 N4 C22 . . . . -79.3(4) ?
N6 Cu1 N4 C22 . . . . 176.7(4) ?
N5 Cu1 N4 C26 . . . . -3.2(3) ?
N2 Cu1 N4 C26 . . . . 173.8(3) ?
N1 Cu1 N4 C26 . . . . -106.8(3) ?
N3 Cu1 N4 C26 . . . . 98.3(3) ?
N6 Cu1 N4 C26 . . . . -5.7(6) ?
N1 Cu1 N5 C27 . . . . 103.7(3) ?
N4 Cu1 N5 C27 . . . . 7.6(3) ?
N3 Cu1 N5 C27 . . . . -75.0(3) ?
N6 Cu1 N5 C27 . . . . -173.5(3) ?
N1 Cu1 N5 C31 . . . . -86.1(3) ?
N4 Cu1 N5 C31 . . . . 177.8(3) ?
N3 Cu1 N5 C31 . . . . 95.3(3) ?
N6 Cu1 N5 C31 . . . . -3.2(3) ?
N5 Cu1 N6 C36 . . . . -172.3(5) ?
N2 Cu1 N6 C36 . . . . 10.6(5) ?
N1 Cu1 N6 C36 . . . . -66.0(5) ?
N4 Cu1 N6 C36 . . . . -169.8(4) ?
N3 Cu1 N6 C36 . . . . 89.5(5) ?
N5 Cu1 N6 C32 . . . . -4.2(3) ?
N2 Cu1 N6 C32 . . . . 178.8(3) ?
N1 Cu1 N6 C32 . . . . 102.2(3) ?
N4 Cu1 N6 C32 . . . . -1.7(6) ?
N3 Cu1 N6 C32 . . . . -102.3(3) ?
C5 N1 C1 C2 . . . . 0.7(9) ?
Cu1 N1 C1 C2 . . . . 166.6(5) ?
N1 C1 C2 C3 . . . . -0.6(11) ?
C1 C2 C3 C4 . . . . -0.5(11) ?
C2 C3 C4 C5 . . . . 1.4(11) ?
C1 N1 C5 C4 . . . . 0.3(8) ?
Cu1 N1 C5 C4 . . . . -167.9(5) ?
C1 N1 C5 C6 . . . . -179.2(4) ?
Cu1 N1 C5 C6 . . . . 12.6(5) ?
C3 C4 C5 N1 . . . . -1.3(9) ?
C3 C4 C5 C6 . . . . 178.2(6) ?
C10 N2 C6 C7 . . . . -0.9(6) ?
Cu1 N2 C6 C7 . . . . 175.5(3) ?
C10 N2 C6 C5 . . . . -179.6(4) ?
Cu1 N2 C6 C5 . . . . -3.1(5) ?
N1 C5 C6 N2 . . . . -7.1(6) ?
C4 C5 C6 N2 . . . . 173.4(5) ?
N1 C5 C6 C7 . . . . 174.3(4) ?
C4 C5 C6 C7 . . . . -5.2(8) ?
N2 C6 C7 C8 . . . . 0.0(7) ?
C5 C6 C7 C8 . . . . 178.5(4) ?
C6 C7 C8 C9 . . . . 0.7(6) ?
C6 C7 C8 C16 . . . . -179.2(5) ?
C7 C8 C9 C10 . . . . -0.4(6) ?
C16 C8 C9 C10 . . . . 179.5(5) ?
C6 N2 C10 C9 . . . . 1.2(6) ?
Cu1 N2 C10 C9 . . . . -175.3(3) ?
C6 N2 C10 C11 . . . . -180.0(4) ?
Cu1 N2 C10 C11 . . . . 3.6(5) ?
C8 C9 C10 N2 . . . . -0.5(7) ?
C8 C9 C10 C11 . . . . -179.2(4) ?
C15 N3 C11 C12 . . . . 0.3(7) ?
Cu1 N3 C11 C12 . . . . -170.1(4) ?
C15 N3 C11 C10 . . . . 179.6(4) ?
Cu1 N3 C11 C10 . . . . 9.3(5) ?
N2 C10 C11 N3 . . . . -8.8(6) ?
C9 C10 C11 N3 . . . . 170.0(4) ?
N2 C10 C11 C12 . . . . 170.6(5) ?
C9 C10 C11 C12 . . . . -10.7(7) ?
N3 C11 C12 C13 . . . . -1.1(8) ?
C10 C11 C12 C13 . . . . 179.6(5) ?
C11 C12 C13 C14 . . . . 0.7(10) ?
C12 C13 C14 C15 . . . . 0.5(10) ?
C11 N3 C15 C14 . . . . 1.0(7) ?
Cu1 N3 C15 C14 . . . . 169.5(4) ?
C13 C14 C15 N3 . . . . -1.4(9) ?
C7 C8 C16 C17 . . . . 1.2(9) ?
C9 C8 C16 C17 . . . . -178.7(6) ?
C7 C8 C16 C21 . . . . 178.8(6) ?
C9 C8 C16 C21 . . . . -1.1(9) ?
C21 C16 C17 C18 . . . . -0.4(11) ?
C8 C16 C17 C18 . . . . 177.4(6) ?
C16 C17 C18 C19 . . . . 4.5(12) ?
C17 C18 C19 C20 . . . . -5.0(11) ?
C18 C19 C20 C21 . . . . 1.6(11) ?
C17 C16 C21 C20 . . . . -3.0(11) ?
C8 C16 C21 C20 . . . . 179.3(6) ?
C19 C20 C21 C16 . . . . 2.4(11) ?
C26 N4 C22 C23 . . . . 2.9(8) ?
Cu1 N4 C22 C23 . . . . -179.6(4) ?
N4 C22 C23 C24 . . . . -1.1(9) ?
C22 C23 C24 C25 . . . . -1.3(10) ?
C23 C24 C25 C26 . . . . 1.8(9) ?
C22 N4 C26 C25 . . . . -2.3(7) ?
Cu1 N4 C26 C25 . . . . 179.8(4) ?
C22 N4 C26 C27 . . . . 176.8(4) ?
Cu1 N4 C26 C27 . . . . -1.1(5) ?
C24 C25 C26 N4 . . . . 0.1(8) ?
C24 C25 C26 C27 . . . . -179.0(5) ?
C31 N5 C27 C28 . . . . -3.3(6) ?
Cu1 N5 C27 C28 . . . . 166.9(3) ?
C31 N5 C27 C26 . . . . 179.3(4) ?
Cu1 N5 C27 C26 . . . . -10.5(5) ?
N4 C26 C27 N5 . . . . 7.1(6) ?
C25 C26 C27 N5 . . . . -173.7(5) ?
N4 C26 C27 C28 . . . . -170.2(4) ?
C25 C26 C27 C28 . . . . 8.9(7) ?
N5 C27 C28 C29 . . . . 0.8(7) ?
C26 C27 C28 C29 . . . . 178.0(4) ?
C27 C28 C29 C30 . . . . 2.1(7) ?
C27 C28 C29 C37 . . . . -176.1(4) ?
C28 C29 C30 C31 . . . . -2.6(6) ?
C37 C29 C30 C31 . . . . 175.6(4) ?
C27 N5 C31 C30 . . . . 2.8(6) ?
Cu1 N5 C31 C30 . . . . -167.4(3) ?
C27 N5 C31 C32 . . . . 179.9(4) ?
Cu1 N5 C31 C32 . . . . 9.7(5) ?
C29 C30 C31 N5 . . . . 0.2(6) ?
C29 C30 C31 C32 . . . . -176.6(4) ?
C36 N6 C32 C33 . . . . 0.4(7) ?
Cu1 N6 C32 C33 . . . . -169.1(4) ?
C36 N6 C32 C31 . . . . 179.6(4) ?
Cu1 N6 C32 C31 . . . . 10.1(5) ?
N5 C31 C32 N6 . . . . -13.1(6) ?
C30 C31 C32 N6 . . . . 163.9(4) ?
N5 C31 C32 C33 . . . . 166.1(4) ?
C30 C31 C32 C33 . . . . -17.0(7) ?
N6 C32 C33 C34 . . . . -1.1(8) ?
C31 C32 C33 C34 . . . . 179.8(5) ?
C32 C33 C34 C35 . . . . 1.1(9) ?
C33 C34 C35 C36 . . . . -0.6(9) ?
C32 N6 C36 C35 . . . . 0.2(8) ?
Cu1 N6 C36 C35 . . . . 167.7(5) ?
C34 C35 C36 N6 . . . . -0.1(10) ?
C30 C29 C37 C42 . . . . 36.2(7) ?
C28 C29 C37 C42 . . . . -145.7(5) ?
C30 C29 C37 C38 . . . . -144.1(4) ?
C28 C29 C37 C38 . . . . 34.0(6) ?
C42 C37 C38 C39 . . . . -0.2(7) ?
C29 C37 C38 C39 . . . . -179.9(4) ?
C37 C38 C39 C40 . . . . -0.6(7) ?
C38 C39 C40 C41 . . . . 0.9(8) ?
C39 C40 C41 C42 . . . . -0.5(9) ?
C40 C41 C42 C37 . . . . -0.2(9) ?
C38 C37 C42 C41 . . . . 0.6(8) ?
C29 C37 C42 C41 . . . . -179.8(5) ?
